data_7245263
loop_
_publ_author_name
'Ahsan, Mollah Rohan'
'Mukherjee, Arijit'

_publ_section_title
;
 Ternary and quaternary cocrystals of 2,7-dihydroxynaphthalene: systematic
 design with a large synthon module
;
_journal_name_full CrystEngComm
_journal_paper_doi 10.1039/D2CE00735E
_journal_year 2022
_chemical_formula_moiety '2(C10 H8 O2), C8 H6 N2, 2(C8 H12 N2)'
_chemical_formula_sum 'C44 H46 N6 O4'
_chemical_formula_weight 722.87
_space_group_crystal_system triclinic
_space_group_IT_number 2
_space_group_name_Hall '-P 1'
_space_group_name_H-M_alt 'P -1'
_atom_sites_solution_hydrogens mixed
_atom_sites_solution_primary dual
_audit_creation_date 2022-07-08
_audit_creation_method
;
Olex2 1.5
(compiled 2022.04.07 svn.rca3783a0 for OlexSys, GUI svn.r6498)
;
_audit_update_record
;
2022-07-08 deposited with the CCDC.	2022-07-19 downloaded from the CCDC.
;
_cell_angle_alpha 91.6280(10)
_cell_angle_beta 98.4360(10)
_cell_angle_gamma 103.4880(10)
_cell_formula_units_Z 2
_cell_length_a 9.09200(10)
_cell_length_b 12.2035(2)
_cell_length_c 17.7698(3)
_cell_measurement_reflns_used 12755
_cell_measurement_temperature 123
_cell_measurement_theta_max 79.0800
_cell_measurement_theta_min 4.4040
_cell_volume 1892.49(5)
_computing_cell_refinement 'CrysAlisPro 1.171.39.20a (Rigaku OD, 2015)'
_computing_data_collection 'CrysAlisPro 1.171.39.20a (Rigaku OD, 2015)'
_computing_data_reduction 'CrysAlisPro 1.171.39.20a (Rigaku OD, 2015)'
_computing_molecular_graphics 'Olex2 1.5 (Dolomanov et al., 2009)'
_computing_publication_material 'Olex2 1.5 (Dolomanov et al., 2009)'
_computing_structure_refinement 'SHELXL 2018/3 (Sheldrick, 2015)'
_computing_structure_solution 'SHELXT 2018/2 (Sheldrick, 2018)'
_diffrn_ambient_temperature 123
_diffrn_detector 'CCD plate'
_diffrn_detector_type 'Rigaku IP'
_diffrn_measured_fraction_theta_full 0.9954
_diffrn_measured_fraction_theta_max 0.9680
_diffrn_measurement_details
;
List of Runs (angles in degrees, time in seconds):

  # Type    Start    End  Width  t~exp~   \w     \q     \k     \f   Frames
#--------------------------------------------------------------------------
  1  \w    -89.00  18.00   0.50    1.00    --    0.00 -37.00 150.00  214
  2  \w    -26.00  31.00   0.50    1.00    --    0.00  77.00  60.00  114
  3  \w     20.00  65.00   0.50    1.00    --    0.00  77.00   0.00   90
  4  \w    -88.00  19.00   0.50    1.00    --    0.00 -37.00-120.00  214
  5  \w    -30.00   0.00   0.50    1.00    --    0.00  77.00   0.00   60
  6  \w     37.00  78.00   0.50    1.00    --    0.00  37.00 120.00   82
  7  \w     26.00  52.00   0.50    3.50    --  107.20 -82.00-180.00   52
  8  \w     91.00 133.00   0.50    3.50    --  107.20 -82.00   0.00   84
  9  \w    103.00 177.00   0.50    3.50    --  107.20  30.00  90.00  148
 10  \w     20.00 125.00   0.50    3.50    --  107.20 -82.00 -60.00  210
 11  \w    122.00 196.00   0.50    3.50    --  107.20  30.00 150.00  148
 12  \w     21.00 140.00   0.50    3.50    --  107.20 -82.00 120.00  238
 13  \w     34.00 124.00   0.50    3.50    --  107.20 -30.00-180.00  180
 14  \w     63.00 105.00   0.50    3.50    --  107.20 -82.00 -90.00   84
 15  \w     25.00  51.00   0.50    3.50    --  107.20 -82.00   0.00   52
 16  \w     78.00 107.00   0.50    3.50    --  107.20 -82.00  60.00   58
 17  \w     59.00 125.00   0.50    3.50    --  107.20 -30.00 -30.00  132
 18  \w     58.00 125.00   0.50    3.50    --  107.20 -15.00 120.00  134
 19  \w     85.00 138.00   0.50    3.50    --  107.20 -82.00-180.00  106
 20  \w     89.00 194.00   0.50    3.50    --  107.20  30.00-180.00  210
 21  \w     85.00 116.00   0.50    3.50    --  107.20 -61.00 -30.00   62
 22  \w     18.00 115.00   0.50    3.50    --  107.20 -61.00 -60.00  194
 23  \w     21.00 109.00   0.50    3.50    --  107.20 -61.00 120.00  176
;
_diffrn_measurement_device 'four-circle diffractometer'
_diffrn_measurement_device_type 'XtaLAB Pro: Kappa dual home/near'
_diffrn_measurement_method '\w scans'
_diffrn_orient_matrix_type 'CrysAlisPro convention (1999,Acta A55,543-557)'
_diffrn_orient_matrix_UB_11 0.0909061000
_diffrn_orient_matrix_UB_12 0.1063429000
_diffrn_orient_matrix_UB_13 -0.0321244000
_diffrn_orient_matrix_UB_21 -0.1484925000
_diffrn_orient_matrix_UB_22 0.0402014000
_diffrn_orient_matrix_UB_23 -0.0208625000
_diffrn_orient_matrix_UB_31 0.0286830000
_diffrn_orient_matrix_UB_32 0.0632455000
_diffrn_orient_matrix_UB_33 0.0790374000
_diffrn_radiation_monochromator graphite
_diffrn_radiation_probe x-ray
_diffrn_radiation_type 'Cu K\a'
_diffrn_radiation_wavelength 1.54184
_diffrn_reflns_av_R_equivalents 0.0335
_diffrn_reflns_av_unetI/netI 0.0366
_diffrn_reflns_Laue_measured_fraction_full 0.998
_diffrn_reflns_Laue_measured_fraction_max 0.968
_diffrn_reflns_limit_h_max 11
_diffrn_reflns_limit_h_min -11
_diffrn_reflns_limit_k_max 15
_diffrn_reflns_limit_k_min -15
_diffrn_reflns_limit_l_max 22
_diffrn_reflns_limit_l_min -17
_diffrn_reflns_number 21056
_diffrn_reflns_point_group_measured_fraction_full 0.998
_diffrn_reflns_point_group_measured_fraction_max 0.968
_diffrn_reflns_theta_full 67.684
_diffrn_reflns_theta_max 79.655
_diffrn_reflns_theta_min 3.733
_diffrn_source 'fine-focus sealed X-ray tube'
_diffrn_source_target Mo
_diffrn_source_type 'Enhance (Cu) X-ray Source'
_exptl_absorpt_coefficient_mu 0.659
_exptl_absorpt_correction_T_max 1.00000
_exptl_absorpt_correction_T_min 0.56630
_exptl_absorpt_correction_type multi-scan
_exptl_absorpt_process_details
;
CrysAlisPro 1.171.39.20a (Rigaku Oxford Diffraction, 2015)
Empirical absorption correction using spherical harmonics,
 implemented in SCALE3 ABSPACK scaling algorithm.
;
_exptl_crystal_colour brown
_exptl_crystal_colour_primary brown
_exptl_crystal_density_diffrn 1.269
_exptl_crystal_description block
_exptl_crystal_F_000 768
_exptl_crystal_size_max 0.2
_exptl_crystal_size_mid 0.2
_exptl_crystal_size_min 0.1
_refine_diff_density_max 0.297
_refine_diff_density_min -0.245
_refine_diff_density_rms 0.048
_refine_ls_extinction_method none
_refine_ls_goodness_of_fit_ref 1.083
_refine_ls_hydrogen_treatment mixed
_refine_ls_matrix_type full
_refine_ls_number_parameters 660
_refine_ls_number_reflns 7977
_refine_ls_number_restraints 135
_refine_ls_restrained_S_all 1.073
_refine_ls_R_factor_all 0.0507
_refine_ls_R_factor_gt 0.0472
_refine_ls_shift/su_max 0.001
_refine_ls_shift/su_mean 0.000
_refine_ls_structure_factor_coef Fsqd
_refine_ls_weighting_details 'w=1/[\s^2^(Fo^2^)+(0.0700P)^2^+0.4238P] where P=(Fo^2^+2Fc^2^)/3'
_refine_ls_weighting_scheme calc
_refine_ls_wR_factor_gt 0.1326
_refine_ls_wR_factor_ref 0.1358
_reflns_Friedel_coverage 0.000
_reflns_number_gt 7151
_reflns_number_total 7977
_reflns_threshold_expression 'I > 2\s(I)'
_cod_data_source_file d2ce00735e2.cif
_cod_data_source_block exp_1099_amr_75c-meno2
_cod_database_code 7245263
_shelx_shelxl_version_number 2018/3
_shelx_space_group_comment
;
The symmetry employed for this shelxl refinement is uniquely defined
by the following loop, which should always be used as a source of
symmetry information in preference to the above space-group names.
They are only intended as comments.
;
_olex2_refinement_description
;
1. Fixed Uiso
 At 1.5 times of:
  All C(H,H,H) groups
2. Rigid bond restraints
 N6, C30
 with sigma for 1-2 distances of 0.01 and sigma for 1-3 distances of 0.01
 All non-hydrogen atoms
 with sigma for 1-2 distances of 1 and sigma for 1-3 distances of 1
3.a Idealised Me refined as rotating group:
 C38(H38A,H38B,H38C)
;
_olex2_submission_special_instructions 'No special instructions were received'
_oxdiff_exptl_absorpt_empirical_details
;
Empirical correction (ABSPACK) includes:
- Absorption correction using spherical harmonics
- Frame scaling
;
_oxdiff_exptl_absorpt_empirical_full_max 2.935
_oxdiff_exptl_absorpt_empirical_full_min 0.571

loop_
_space_group_symop_operation_xyz
'x, y, z'
'-x, -y, -z'

loop_
_atom_site_label
_atom_site_type_symbol
_atom_site_fract_x
_atom_site_fract_y
_atom_site_fract_z
_atom_site_U_iso_or_equiv
_atom_site_adp_type
_atom_site_occupancy
_atom_site_site_symmetry_order
_atom_site_calc_flag
_atom_site_refinement_flags_posn
_atom_site_refinement_flags_adp
_atom_site_refinement_flags_occupancy
_atom_site_disorder_assembly
_atom_site_disorder_group
O1 O -0.05332(12) 0.46978(10) 0.18372(6) 0.0445(3) Uani 1 1 d . U . . .
O2 O 0.29572(11) 0.83236(8) 0.52643(5) 0.0367(2) Uani 1 1 d . U . . .
O3 O 0.77293(12) 1.09062(10) 0.34225(6) 0.0477(3) Uani 1 1 d . U . . .
O4 O 0.52562(12) 0.69424(10) 0.01291(6) 0.0460(3) Uani 1 1 d . U . . .
N5 N 0.11365(14) 0.31702(10) 0.23359(7) 0.0381(3) Uani 1 1 d . U . . .
N6 N 0.26094(19) 0.14737(12) 0.28302(7) 0.0518(3) Uani 1 1 d . U . . .
N7 N 0.47265(11) 0.68820(9) 0.56311(6) 0.0296(2) Uani 1 1 d . U . . .
N8 N 0.65238(12) 0.53698(9) 0.59285(6) 0.0308(2) Uani 1 1 d . U . . .
N9 N -0.03388(12) 0.07126(10) 0.10102(6) 0.0359(3) Uani 1 1 d . U . . .
N10 N 0.21192(12) 0.18817(10) 0.03844(6) 0.0346(2) Uani 1 1 d . U . . .
C10 C -0.13944(15) 0.63099(12) 0.21370(8) 0.0373(3) Uani 1 1 d . U . . .
C11 C -0.13322(15) 0.72257(12) 0.26013(8) 0.0369(3) Uani 1 1 d . U . . .
C12 C -0.02721(14) 0.74958(11) 0.32882(7) 0.0311(3) Uani 1 1 d . U . . .
C13 C -0.01508(15) 0.84645(11) 0.37701(8) 0.0351(3) Uani 1 1 d . U . . .
C14 C 0.09148(15) 0.87226(11) 0.44156(8) 0.0345(3) Uani 1 1 d . U . . .
C15 C 0.19101(14) 0.80020(11) 0.46156(7) 0.0297(3) Uani 1 1 d . U . . .
C16 C 0.18048(13) 0.70428(11) 0.41716(7) 0.0282(2) Uani 1 1 d . U . . .
C17 C 0.07253(13) 0.67701(10) 0.34913(7) 0.0273(2) Uani 1 1 d . U . . .
C18 C 0.06320(13) 0.58118(11) 0.30023(7) 0.0296(3) Uani 1 1 d . U . . .
C19 C -0.03992(14) 0.55907(12) 0.23362(7) 0.0335(3) Uani 1 1 d . U . . .
C20 C 0.66377(15) 1.00484(11) 0.30163(8) 0.0341(3) Uani 1 1 d . U . . .
C21 C 0.52767(16) 0.95523(13) 0.33019(8) 0.0375(3) Uani 1 1 d . U . . .
C22 C 0.42262(16) 0.86796(13) 0.28893(8) 0.0388(3) Uani 1 1 d . U . . .
C23 C 0.44690(14) 0.82460(11) 0.21842(7) 0.0329(3) Uani 1 1 d . U . . .
C24 C 0.34224(16) 0.73168(13) 0.17533(8) 0.0392(3) Uani 1 1 d . U . . .
C25 C 0.37060(16) 0.69098(12) 0.10828(8) 0.0385(3) Uani 1 1 d . U . . .
C26 C 0.50632(15) 0.74171(12) 0.07964(8) 0.0350(3) Uani 1 1 d . U . . .
C27 C 0.60900(14) 0.83326(12) 0.11880(7) 0.0330(3) Uani 1 1 d . U . . .
C28 C 0.58217(13) 0.87642(11) 0.18921(7) 0.0294(3) Uani 1 1 d . U . . .
C29 C 0.68921(14) 0.96786(12) 0.23238(7) 0.0331(3) Uani 1 1 d . U . . .
C30 C 0.1202(2) 0.14585(14) 0.29267(9) 0.0488(4) Uani 1 1 d . U . . .
C31 C 0.04652(19) 0.23004(14) 0.26816(8) 0.0449(3) Uani 1 1 d . U . . .
C32 C 0.25950(15) 0.32101(12) 0.22081(7) 0.0343(3) Uani 1 1 d . U . . .
C33 C 0.33369(19) 0.41146(14) 0.18136(9) 0.0445(3) Uani 1 1 d . U . . .
C34 C 0.4765(2) 0.41498(18) 0.16586(10) 0.0580(5) Uani 1 1 d . U . . .
C35 C 0.5519(2) 0.3310(2) 0.19052(11) 0.0676(6) Uani 1 1 d . U . . .
C36 C 0.4839(2) 0.24429(19) 0.22981(10) 0.0582(5) Uani 1 1 d . U . . .
C37 C 0.33426(17) 0.23631(13) 0.24524(8) 0.0409(3) Uani 1 1 d . U . . .
C38 C 0.66984(17) 0.82117(12) 0.51219(8) 0.0402(3) Uani 1 1 d . U . . .
H38A H 0.586906 0.837574 0.477949 0.060 Uiso 1 1 calc R U . . .
H38B H 0.751812 0.816476 0.484744 0.060 Uiso 1 1 calc R U . . .
H38C H 0.705840 0.880134 0.552131 0.060 Uiso 1 1 calc R U . . .
C39 C 0.61518(14) 0.71092(11) 0.54612(7) 0.0297(3) Uani 1 1 d . U . . .
C40 C 0.70594(13) 0.63352(11) 0.56126(7) 0.0299(3) Uani 1 1 d . U . . .
C41 C 0.86648(16) 0.65455(14) 0.54346(9) 0.0396(3) Uani 1 1 d . U . . .
C42 C 0.45778(18) 0.40713(13) 0.64744(9) 0.0401(3) Uani 1 1 d . U . . .
C43 C 0.51085(14) 0.51538(11) 0.61068(7) 0.0301(3) Uani 1 1 d . U . . .
C44 C 0.41866(13) 0.59191(11) 0.59563(7) 0.0299(3) Uani 1 1 d . U . . .
C45 C 0.25939(16) 0.57254(15) 0.61419(10) 0.0416(3) Uani 1 1 d . U . . .
C46 C 0.35989(18) 0.04916(15) 0.07137(10) 0.0457(4) Uani 1 1 d . U . . .
C47 C 0.21758(15) 0.09151(12) 0.07055(7) 0.0341(3) Uani 1 1 d . U . . .
C48 C 0.09239(15) 0.03180(12) 0.10273(7) 0.0347(3) Uani 1 1 d . U . . .
C49 C 0.0948(2) -0.07527(14) 0.14111(10) 0.0467(4) Uani 1 1 d . U . . .
C50 C -0.18070(18) 0.21055(16) 0.06950(10) 0.0449(3) Uani 1 1 d . U . . .
C51 C -0.03838(15) 0.16818(12) 0.06901(7) 0.0346(3) Uani 1 1 d . U . . .
C52 C 0.08644(15) 0.22870(12) 0.03725(7) 0.0344(3) Uani 1 1 d . U . . .
C53 C 0.0854(2) 0.33825(15) 0.00181(10) 0.0474(4) Uani 1 1 d . U . . .
H13 H -0.083(2) 0.8943(15) 0.3630(10) 0.047(5) Uiso 1 1 d . . . . .
H18 H 0.1323(18) 0.5319(14) 0.3135(9) 0.035(4) Uiso 1 1 d . . . . .
H21 H 0.509(2) 0.9850(15) 0.3777(10) 0.047(5) Uiso 1 1 d . . . . .
H16 H 0.2495(18) 0.6542(13) 0.4318(9) 0.032(4) Uiso 1 1 d . . . . .
H27 H 0.704(2) 0.8728(15) 0.0985(10) 0.044(4) Uiso 1 1 d . . . . .
H24 H 0.249(2) 0.6987(16) 0.1958(11) 0.052(5) Uiso 1 1 d . . . . .
H29 H 0.782(2) 1.0043(15) 0.2119(10) 0.045(4) Uiso 1 1 d . . . . .
H11 H -0.201(2) 0.7701(16) 0.2476(11) 0.054(5) Uiso 1 1 d . . . . .
H41A H 0.869(2) 0.6629(16) 0.4892(12) 0.054(5) Uiso 1 1 d . . . . .
H49A H 0.164(2) -0.0578(17) 0.1910(12) 0.063(6) Uiso 1 1 d . . . . .
H14 H 0.102(2) 0.9385(15) 0.4756(10) 0.045(4) Uiso 1 1 d . . . . .
H10 H -0.212(2) 0.6093(16) 0.1665(11) 0.057(5) Uiso 1 1 d . . . . .
H33 H 0.278(2) 0.4680(18) 0.1651(12) 0.063(6) Uiso 1 1 d . . . . .
H42A H 0.362(2) 0.3581(18) 0.6213(12) 0.064(6) Uiso 1 1 d . . . . .
H2 H 0.354(2) 0.7787(18) 0.5362(12) 0.060(5) Uiso 1 1 d . . . . .
H25 H 0.301(2) 0.6283(17) 0.0775(11) 0.055(5) Uiso 1 1 d . . . . .
H42B H 0.440(2) 0.4225(17) 0.6976(12) 0.062(6) Uiso 1 1 d . . . . .
H41B H 0.910(2) 0.5919(19) 0.5572(12) 0.064(6) Uiso 1 1 d . . . . .
H53A H 0.008(3) 0.3302(18) -0.0456(13) 0.069(6) Uiso 1 1 d . . . . .
H41C H 0.934(2) 0.7244(18) 0.5725(12) 0.061(6) Uiso 1 1 d . . . . .
H31 H -0.067(2) 0.2250(17) 0.2777(11) 0.062(6) Uiso 1 1 d . . . . .
H30 H 0.061(2) 0.0755(18) 0.3187(12) 0.062(6) Uiso 1 1 d . . . . .
H50A H -0.252(3) 0.1554(19) 0.0975(12) 0.068(6) Uiso 1 1 d . . . . .
H22 H 0.329(2) 0.8328(17) 0.3084(11) 0.060(5) Uiso 1 1 d . . . . .
H53B H 0.193(3) 0.3751(18) -0.0112(12) 0.066(6) Uiso 1 1 d . . . . .
H3 H 0.743(2) 1.1078(18) 0.3833(13) 0.062(6) Uiso 1 1 d . . . . .
H50B H -0.154(3) 0.286(2) 0.0932(14) 0.079(7) Uiso 1 1 d . . . . .
H34 H 0.531(3) 0.4737(19) 0.1367(13) 0.069(6) Uiso 1 1 d . . . . .
H53C H 0.046(3) 0.389(2) 0.0363(13) 0.075(7) Uiso 1 1 d . . . . .
H45A H 0.227(3) 0.641(2) 0.6244(15) 0.094(8) Uiso 1 1 d . . . . .
H46A H 0.446(3) 0.109(2) 0.0553(13) 0.074(6) Uiso 1 1 d . . . . .
H1 H 0.013(3) 0.4243(19) 0.2037(13) 0.073(7) Uiso 1 1 d . . . . .
H50C H -0.224(3) 0.2224(18) 0.0195(13) 0.068(6) Uiso 1 1 d . . . . .
H42C H 0.533(3) 0.362(2) 0.6497(14) 0.085(7) Uiso 1 1 d . . . . .
H4 H 0.616(3) 0.739(2) -0.0043(14) 0.091(8) Uiso 1 1 d . . . . .
H49B H -0.015(3) -0.111(2) 0.1555(14) 0.088(7) Uiso 1 1 d . . . . .
H46B H 0.399(3) 0.032(2) 0.1240(16) 0.094(8) Uiso 1 1 d . . . . .
H35 H 0.657(3) 0.341(2) 0.1789(14) 0.084(7) Uiso 1 1 d . . . . .
H49C H 0.133(3) -0.129(2) 0.1101(13) 0.076(7) Uiso 1 1 d . . . . .
H36 H 0.527(3) 0.178(2) 0.2466(13) 0.079(7) Uiso 1 1 d . . . . .
H45B H 0.240(3) 0.531(2) 0.6562(17) 0.103(9) Uiso 1 1 d . . . . .
H45C H 0.189(4) 0.533(3) 0.5718(19) 0.120(10) Uiso 1 1 d . . . . .
H46C H 0.347(3) -0.018(2) 0.0342(16) 0.100(8) Uiso 1 1 d . . . . .

loop_
_atom_site_aniso_label
_atom_site_aniso_U_11
_atom_site_aniso_U_22
_atom_site_aniso_U_33
_atom_site_aniso_U_23
_atom_site_aniso_U_13
_atom_site_aniso_U_12
O1 0.0435(6) 0.0498(6) 0.0379(5) -0.0041(4) -0.0049(4) 0.0145(5)
O2 0.0356(5) 0.0397(5) 0.0367(5) -0.0028(4) 0.0019(4) 0.0162(4)
O3 0.0433(6) 0.0544(7) 0.0429(6) -0.0089(5) 0.0161(5) 0.0022(5)
O4 0.0412(6) 0.0512(6) 0.0413(6) -0.0057(5) 0.0104(4) 0.0014(5)
N5 0.0380(6) 0.0395(6) 0.0343(6) -0.0027(5) 0.0027(5) 0.0065(5)
N6 0.0745(10) 0.0408(7) 0.0376(7) 0.0023(5) -0.0060(6) 0.0181(6)
N7 0.0258(5) 0.0358(6) 0.0272(5) 0.0011(4) 0.0023(4) 0.0086(4)
N8 0.0279(5) 0.0374(6) 0.0278(5) 0.0043(4) 0.0030(4) 0.0100(4)
N9 0.0296(5) 0.0448(6) 0.0320(5) -0.0012(5) 0.0022(4) 0.0084(5)
N10 0.0322(5) 0.0414(6) 0.0293(5) -0.0024(4) 0.0037(4) 0.0085(5)
C10 0.0289(6) 0.0454(8) 0.0354(7) 0.0122(6) -0.0007(5) 0.0070(5)
C11 0.0287(6) 0.0404(7) 0.0432(7) 0.0177(6) 0.0037(5) 0.0109(5)
C12 0.0249(5) 0.0326(6) 0.0383(7) 0.0150(5) 0.0083(5) 0.0083(5)
C13 0.0310(6) 0.0322(6) 0.0472(7) 0.0143(5) 0.0103(5) 0.0138(5)
C14 0.0337(6) 0.0294(6) 0.0444(7) 0.0075(5) 0.0115(5) 0.0114(5)
C15 0.0262(6) 0.0323(6) 0.0326(6) 0.0060(5) 0.0084(4) 0.0081(5)
C16 0.0243(5) 0.0322(6) 0.0315(6) 0.0079(5) 0.0079(4) 0.0104(5)
C17 0.0218(5) 0.0307(6) 0.0316(6) 0.0115(5) 0.0088(4) 0.0067(4)
C18 0.0243(5) 0.0347(6) 0.0315(6) 0.0082(5) 0.0058(4) 0.0087(5)
C19 0.0286(6) 0.0386(7) 0.0324(6) 0.0071(5) 0.0051(5) 0.0057(5)
C20 0.0322(6) 0.0366(7) 0.0363(7) 0.0059(5) 0.0084(5) 0.0118(5)
C21 0.0409(7) 0.0442(8) 0.0336(7) 0.0107(6) 0.0148(5) 0.0160(6)
C22 0.0363(7) 0.0456(8) 0.0382(7) 0.0156(6) 0.0153(5) 0.0099(6)
C23 0.0308(6) 0.0368(7) 0.0344(6) 0.0155(5) 0.0085(5) 0.0112(5)
C24 0.0333(7) 0.0425(8) 0.0413(7) 0.0153(6) 0.0100(5) 0.0038(6)
C25 0.0356(7) 0.0376(7) 0.0395(7) 0.0106(6) 0.0041(5) 0.0034(6)
C26 0.0312(6) 0.0411(7) 0.0341(6) 0.0074(5) 0.0049(5) 0.0110(5)
C27 0.0260(6) 0.0412(7) 0.0336(6) 0.0076(5) 0.0064(5) 0.0103(5)
C28 0.0260(6) 0.0347(6) 0.0319(6) 0.0116(5) 0.0057(4) 0.0141(5)
C29 0.0270(6) 0.0394(7) 0.0358(7) 0.0073(5) 0.0093(5) 0.0108(5)
C30 0.0584(10) 0.0444(8) 0.0363(7) 0.0035(6) 0.0033(6) -0.0001(7)
C31 0.0455(8) 0.0480(8) 0.0343(7) -0.0014(6) 0.0054(6) -0.0016(7)
C32 0.0352(6) 0.0368(7) 0.0275(6) -0.0055(5) 0.0009(5) 0.0054(5)
C33 0.0484(8) 0.0413(8) 0.0388(7) -0.0004(6) 0.0050(6) 0.0022(6)
C34 0.0490(9) 0.0683(12) 0.0469(9) -0.0073(8) 0.0152(7) -0.0088(8)
C35 0.0370(8) 0.1053(17) 0.0553(10) -0.0270(11) 0.0086(7) 0.0098(10)
C36 0.0505(9) 0.0769(13) 0.0498(9) -0.0164(9) -0.0053(7) 0.0313(9)
C37 0.0476(8) 0.0427(8) 0.0308(6) -0.0058(6) -0.0040(6) 0.0150(6)
C38 0.0409(7) 0.0385(7) 0.0423(7) 0.0103(6) 0.0098(6) 0.0086(6)
C39 0.0279(6) 0.0341(6) 0.0262(6) 0.0020(5) 0.0034(4) 0.0063(5)
C40 0.0248(6) 0.0387(7) 0.0263(6) 0.0032(5) 0.0034(4) 0.0081(5)
C41 0.0279(6) 0.0518(9) 0.0416(8) 0.0080(6) 0.0097(5) 0.0113(6)
C42 0.0423(8) 0.0389(7) 0.0382(7) 0.0098(6) 0.0084(6) 0.0056(6)
C43 0.0281(6) 0.0356(6) 0.0248(6) 0.0018(5) 0.0026(4) 0.0052(5)
C44 0.0245(6) 0.0381(7) 0.0256(6) 0.0003(5) 0.0026(4) 0.0058(5)
C45 0.0265(6) 0.0522(9) 0.0460(8) 0.0028(7) 0.0098(6) 0.0069(6)
C46 0.0356(7) 0.0521(9) 0.0524(9) -0.0002(7) 0.0055(6) 0.0182(7)
C47 0.0306(6) 0.0425(7) 0.0283(6) -0.0056(5) -0.0001(5) 0.0110(5)
C48 0.0343(6) 0.0395(7) 0.0293(6) 0.0000(5) 0.0011(5) 0.0094(5)
C49 0.0473(9) 0.0458(9) 0.0474(9) 0.0076(7) 0.0033(7) 0.0141(7)
C50 0.0340(7) 0.0566(10) 0.0462(8) -0.0026(7) 0.0019(6) 0.0185(7)
C51 0.0317(6) 0.0439(7) 0.0280(6) -0.0017(5) 0.0013(5) 0.0110(5)
C52 0.0331(6) 0.0426(7) 0.0269(6) -0.0022(5) 0.0011(5) 0.0106(5)
C53 0.0519(9) 0.0464(9) 0.0451(8) 0.0070(7) 0.0049(7) 0.0158(7)

loop_
_atom_type_symbol
_atom_type_description
_atom_type_scat_dispersion_real
_atom_type_scat_dispersion_imag
_atom_type_scat_source
C C 0.0181 0.0091 'International Tables Vol C Tables 4.2.6.8 and 6.1.1.4'
H H 0.0000 0.0000 'International Tables Vol C Tables 4.2.6.8 and 6.1.1.4'
N N 0.0311 0.0180 'International Tables Vol C Tables 4.2.6.8 and 6.1.1.4'
O O 0.0492 0.0322 'International Tables Vol C Tables 4.2.6.8 and 6.1.1.4'

loop_
_geom_angle_atom_site_label_1
_geom_angle_atom_site_label_2
_geom_angle_atom_site_label_3
_geom_angle
_geom_angle_site_symmetry_1
_geom_angle_site_symmetry_3
_geom_angle_publ_flag
C19 O1 H1 109.7(14) . . ?
C15 O2 H2 110.5(12) . . ?
C20 O3 H3 109.5(14) . . ?
C26 O4 H4 109.6(15) . . ?
C31 N5 C32 116.93(13) . . ?
C30 N6 C37 116.54(14) . . ?
C39 N7 C44 119.77(11) . . ?
C40 N8 C43 119.24(11) . . ?
C51 N9 C48 119.03(12) . . ?
C47 N10 C52 119.70(12) . . ?
C11 C10 C19 120.16(12) . . ?
C11 C10 H10 123.4(11) . . ?
C19 C10 H10 116.4(11) . . ?
C10 C11 C12 121.39(12) . . ?
C10 C11 H11 120.5(11) . . ?
C12 C11 H11 118.1(11) . . ?
C11 C12 C17 118.53(12) . . ?
C13 C12 C11 122.51(12) . . ?
C13 C12 C17 118.95(12) . . ?
C12 C13 H13 118.3(10) . . ?
C14 C13 C12 121.21(12) . . ?
C14 C13 H13 120.5(10) . . ?
C13 C14 C15 119.78(13) . . ?
C13 C14 H14 122.8(10) . . ?
C15 C14 H14 117.4(10) . . ?
O2 C15 C14 116.36(11) . . ?
O2 C15 C16 122.95(11) . . ?
C16 C15 C14 120.69(12) . . ?
C15 C16 C17 120.42(11) . . ?
C15 C16 H16 120.1(9) . . ?
C17 C16 H16 119.4(9) . . ?
C16 C17 C12 118.92(12) . . ?
C18 C17 C12 119.21(11) . . ?
C18 C17 C16 121.86(11) . . ?
C17 C18 H18 119.5(9) . . ?
C19 C18 C17 120.30(12) . . ?
C19 C18 H18 120.2(9) . . ?
O1 C19 C10 116.25(12) . . ?
O1 C19 C18 123.34(12) . . ?
C18 C19 C10 120.41(13) . . ?
O3 C20 C21 121.08(12) . . ?
O3 C20 C29 118.19(12) . . ?
C29 C20 C21 120.72(13) . . ?
C20 C21 H21 119.6(11) . . ?
C22 C21 C20 119.56(13) . . ?
C22 C21 H21 120.8(11) . . ?
C21 C22 C23 121.52(13) . . ?
C21 C22 H22 120.1(12) . . ?
C23 C22 H22 118.4(12) . . ?
C22 C23 C24 122.89(12) . . ?
C22 C23 C28 118.65(13) . . ?
C24 C23 C28 118.45(12) . . ?
C23 C24 H24 117.1(11) . . ?
C25 C24 C23 121.29(13) . . ?
C25 C24 H24 121.6(11) . . ?
C24 C25 C26 120.26(13) . . ?
C24 C25 H25 123.3(12) . . ?
C26 C25 H25 116.5(12) . . ?
O4 C26 C25 115.98(13) . . ?
O4 C26 C27 123.76(12) . . ?
C27 C26 C25 120.26(13) . . ?
C26 C27 C28 120.35(12) . . ?
C26 C27 H27 121.7(10) . . ?
C28 C27 H27 117.9(10) . . ?
C27 C28 C23 119.37(12) . . ?
C29 C28 C23 119.05(12) . . ?
C29 C28 C27 121.55(11) . . ?
C20 C29 C28 120.44(12) . . ?
C20 C29 H29 120.5(10) . . ?
C28 C29 H29 119.1(10) . . ?
N6 C30 C31 122.93(15) . . ?
N6 C30 H30 116.8(11) . . ?
C31 C30 H30 120.2(11) . . ?
N5 C31 C30 122.24(15) . . ?
N5 C31 H31 117.9(11) . . ?
C30 C31 H31 119.9(11) . . ?
N5 C32 C33 118.58(13) . . ?
N5 C32 C37 121.08(13) . . ?
C37 C32 C33 120.33(14) . . ?
C32 C33 H33 117.8(12) . . ?
C34 C33 C32 119.51(17) . . ?
C34 C33 H33 122.7(12) . . ?
C33 C34 C35 120.33(18) . . ?
C33 C34 H34 122.8(13) . . ?
C35 C34 H34 116.8(13) . . ?
C34 C35 H35 115.9(15) . . ?
C36 C35 C34 121.19(17) . . ?
C36 C35 H35 122.9(15) . . ?
C35 C36 C37 120.05(18) . . ?
C35 C36 H36 126.3(14) . . ?
C37 C36 H36 113.4(14) . . ?
N6 C37 C32 120.24(14) . . ?
N6 C37 C36 121.20(16) . . ?
C36 C37 C32 118.56(16) . . ?
H38A C38 H38B 109.5 . . ?
H38A C38 H38C 109.5 . . ?
H38B C38 H38C 109.5 . . ?
C39 C38 H38A 109.5 . . ?
C39 C38 H38B 109.5 . . ?
C39 C38 H38C 109.5 . . ?
N7 C39 C38 117.04(11) . . ?
N7 C39 C40 119.82(12) . . ?
C40 C39 C38 123.13(12) . . ?
N8 C40 C39 120.73(11) . . ?
N8 C40 C41 117.14(12) . . ?
C39 C40 C41 122.13(12) . . ?
C40 C41 H41A 111.6(11) . . ?
C40 C41 H41B 110.2(13) . . ?
C40 C41 H41C 111.0(12) . . ?
H41A C41 H41B 107.3(17) . . ?
H41A C41 H41C 108.5(17) . . ?
H41B C41 H41C 108.2(17) . . ?
C43 C42 H42A 114.9(12) . . ?
C43 C42 H42B 110.2(13) . . ?
C43 C42 H42C 110.8(15) . . ?
H42A C42 H42B 105.8(18) . . ?
H42A C42 H42C 105.8(19) . . ?
H42B C42 H42C 109.1(19) . . ?
N8 C43 C42 117.04(12) . . ?
N8 C43 C44 120.62(12) . . ?
C44 C43 C42 122.34(12) . . ?
N7 C44 C43 119.80(11) . . ?
N7 C44 C45 117.05(12) . . ?
C43 C44 C45 123.14(13) . . ?
C44 C45 H45A 114.2(16) . . ?
C44 C45 H45B 116.3(18) . . ?
C44 C45 H45C 109.1(19) . . ?
H45A C45 H45B 104(2) . . ?
H45A C45 H45C 106(2) . . ?
H45B C45 H45C 106(3) . . ?
C47 C46 H46A 111.2(13) . . ?
C47 C46 H46B 110.4(15) . . ?
C47 C46 H46C 113.6(16) . . ?
H46A C46 H46B 106.0(19) . . ?
H46A C46 H46C 104(2) . . ?
H46B C46 H46C 111(2) . . ?
N10 C47 C46 118.27(13) . . ?
N10 C47 C48 120.23(12) . . ?
C48 C47 C46 121.50(13) . . ?
N9 C48 C47 120.35(13) . . ?
N9 C48 C49 117.43(13) . . ?
C47 C48 C49 122.21(13) . . ?
C48 C49 H49A 109.4(12) . . ?
C48 C49 H49B 109.7(14) . . ?
C48 C49 H49C 112.0(14) . . ?
H49A C49 H49B 104.7(17) . . ?
H49A C49 H49C 107.9(18) . . ?
H49B C49 H49C 112.7(19) . . ?
C51 C50 H50A 107.3(12) . . ?
C51 C50 H50B 109.8(14) . . ?
C51 C50 H50C 111.3(13) . . ?
H50A C50 H50B 112.2(19) . . ?
H50A C50 H50C 114.5(18) . . ?
H50B C50 H50C 101.7(19) . . ?
N9 C51 C50 117.39(13) . . ?
N9 C51 C52 120.99(12) . . ?
C52 C51 C50 121.61(14) . . ?
N10 C52 C51 119.70(13) . . ?
N10 C52 C53 118.12(13) . . ?
C51 C52 C53 122.18(13) . . ?
C52 C53 H53A 113.1(13) . . ?
C52 C53 H53B 110.3(12) . . ?
C52 C53 H53C 109.5(13) . . ?
H53A C53 H53B 108.8(17) . . ?
H53A C53 H53C 101.3(18) . . ?
H53B C53 H53C 113.6(17) . . ?

loop_
_geom_bond_atom_site_label_1
_geom_bond_atom_site_label_2
_geom_bond_distance
_geom_bond_site_symmetry_2
_geom_bond_publ_flag
O1 C19 1.3564(17) . ?
O1 H1 0.95(2) . ?
O2 C15 1.3665(15) . ?
O2 H2 0.94(2) . ?
O3 C20 1.3654(17) . ?
O3 H3 0.85(2) . ?
O4 C26 1.3571(17) . ?
O4 H4 0.97(3) . ?
N5 C31 1.312(2) . ?
N5 C32 1.3680(18) . ?
N6 C30 1.312(2) . ?
N6 C37 1.381(2) . ?
N7 C39 1.3414(16) . ?
N7 C44 1.3448(17) . ?
N8 C40 1.3380(17) . ?
N8 C43 1.3385(16) . ?
N9 C48 1.3414(17) . ?
N9 C51 1.3335(19) . ?
N10 C47 1.3334(18) . ?
N10 C52 1.3429(17) . ?
C10 C11 1.356(2) . ?
C10 C19 1.4172(19) . ?
C10 H10 0.98(2) . ?
C11 C12 1.4181(19) . ?
C11 H11 0.950(19) . ?
C12 C13 1.413(2) . ?
C12 C17 1.4261(16) . ?
C13 C14 1.366(2) . ?
C13 H13 0.955(18) . ?
C14 C15 1.4188(17) . ?
C14 H14 0.972(18) . ?
C15 C16 1.3692(18) . ?
C16 C17 1.4185(17) . ?
C16 H16 0.987(16) . ?
C17 C18 1.4157(18) . ?
C18 C19 1.3753(17) . ?
C18 H18 0.976(17) . ?
C20 C21 1.4168(19) . ?
C20 C29 1.3682(19) . ?
C21 C22 1.364(2) . ?
C21 H21 0.963(18) . ?
C22 C23 1.413(2) . ?
C22 H22 0.98(2) . ?
C23 C24 1.418(2) . ?
C23 C28 1.4231(17) . ?
C24 C25 1.360(2) . ?
C24 H24 0.97(2) . ?
C25 C26 1.4181(19) . ?
C25 H25 0.965(19) . ?
C26 C27 1.3722(19) . ?
C27 C28 1.4191(18) . ?
C27 H27 1.006(18) . ?
C28 C29 1.4166(19) . ?
C29 H29 0.981(18) . ?
C30 C31 1.398(3) . ?
C30 H30 1.06(2) . ?
C31 H31 1.06(2) . ?
C32 C33 1.414(2) . ?
C32 C37 1.409(2) . ?
C33 C34 1.358(2) . ?
C33 H33 0.97(2) . ?
C34 C35 1.406(3) . ?
C34 H34 0.98(2) . ?
C35 C36 1.361(3) . ?
C35 H35 0.99(3) . ?
C36 C37 1.409(2) . ?
C36 H36 1.01(2) . ?
C38 H38A 0.9600 . ?
C38 H38B 0.9600 . ?
C38 H38C 0.9600 . ?
C38 C39 1.4976(18) . ?
C39 C40 1.3994(18) . ?
C40 C41 1.5039(17) . ?
C41 H41A 0.98(2) . ?
C41 H41B 0.96(2) . ?
C41 H41C 1.00(2) . ?
C42 C43 1.4997(19) . ?
C42 H42A 0.98(2) . ?
C42 H42B 0.95(2) . ?
C42 H42C 0.97(3) . ?
C43 C44 1.4000(18) . ?
C44 C45 1.4988(18) . ?
C45 H45A 0.97(3) . ?
C45 H45B 0.93(3) . ?
C45 H45C 0.95(3) . ?
C46 C47 1.4995(19) . ?
C46 H46A 1.02(2) . ?
C46 H46B 1.00(3) . ?
C46 H46C 1.01(3) . ?
C47 C48 1.407(2) . ?
C48 C49 1.494(2) . ?
C49 H49A 1.00(2) . ?
C49 H49B 1.07(3) . ?
C49 H49C 1.00(2) . ?
C50 C51 1.5023(19) . ?
C50 H50A 1.01(2) . ?
C50 H50B 0.96(2) . ?
C50 H50C 0.95(2) . ?
C51 C52 1.404(2) . ?
C52 C53 1.495(2) . ?
C53 H53A 1.00(2) . ?
C53 H53B 1.04(2) . ?
C53 H53C 1.01(2) . ?

loop_
_geom_torsion_atom_site_label_1
_geom_torsion_atom_site_label_2
_geom_torsion_atom_site_label_3
_geom_torsion_atom_site_label_4
_geom_torsion
_geom_torsion_site_symmetry_1
_geom_torsion_site_symmetry_2
_geom_torsion_site_symmetry_3
_geom_torsion_site_symmetry_4
_geom_torsion_publ_flag
O2 C15 C16 C17 -178.05(11) . . . . ?
O3 C20 C21 C22 -178.50(13) . . . . ?
O3 C20 C29 C28 177.73(12) . . . . ?
O4 C26 C27 C28 -178.56(12) . . . . ?
N5 C32 C33 C34 -177.83(13) . . . . ?
N5 C32 C37 N6 -0.21(19) . . . . ?
N5 C32 C37 C36 179.38(13) . . . . ?
N6 C30 C31 N5 0.0(2) . . . . ?
N7 C39 C40 N8 -0.25(18) . . . . ?
N7 C39 C40 C41 -179.96(12) . . . . ?
N8 C43 C44 N7 -0.15(18) . . . . ?
N8 C43 C44 C45 179.96(12) . . . . ?
N9 C51 C52 N10 0.57(19) . . . . ?
N9 C51 C52 C53 -179.27(13) . . . . ?
N10 C47 C48 N9 0.35(19) . . . . ?
N10 C47 C48 C49 -178.39(13) . . . . ?
C10 C11 C12 C13 177.96(13) . . . . ?
C10 C11 C12 C17 -0.93(19) . . . . ?
C11 C10 C19 O1 -179.66(12) . . . . ?
C11 C10 C19 C18 0.3(2) . . . . ?
C11 C12 C13 C14 -177.86(12) . . . . ?
C11 C12 C17 C16 179.08(11) . . . . ?
C11 C12 C17 C18 0.29(17) . . . . ?
C12 C13 C14 C15 -0.8(2) . . . . ?
C12 C17 C18 C19 0.60(18) . . . . ?
C13 C12 C17 C16 0.15(17) . . . . ?
C13 C12 C17 C18 -178.63(11) . . . . ?
C13 C14 C15 O2 179.24(12) . . . . ?
C13 C14 C15 C16 -0.61(19) . . . . ?
C14 C15 C16 C17 1.80(18) . . . . ?
C15 C16 C17 C12 -1.55(17) . . . . ?
C15 C16 C17 C18 177.20(11) . . . . ?
C16 C17 C18 C19 -178.14(11) . . . . ?
C17 C12 C13 C14 1.03(19) . . . . ?
C17 C18 C19 O1 179.04(12) . . . . ?
C17 C18 C19 C10 -0.90(19) . . . . ?
C19 C10 C11 C12 0.6(2) . . . . ?
C20 C21 C22 C23 0.7(2) . . . . ?
C21 C20 C29 C28 -2.3(2) . . . . ?
C21 C22 C23 C24 177.94(13) . . . . ?
C21 C22 C23 C28 -2.1(2) . . . . ?
C22 C23 C24 C25 -178.88(13) . . . . ?
C22 C23 C28 C27 179.43(12) . . . . ?
C22 C23 C28 C29 1.34(18) . . . . ?
C23 C24 C25 C26 -0.4(2) . . . . ?
C23 C28 C29 C20 0.84(19) . . . . ?
C24 C23 C28 C27 -0.65(18) . . . . ?
C24 C23 C28 C29 -178.74(12) . . . . ?
C24 C25 C26 O4 179.10(13) . . . . ?
C24 C25 C26 C27 -0.9(2) . . . . ?
C25 C26 C27 C28 1.5(2) . . . . ?
C26 C27 C28 C23 -0.68(18) . . . . ?
C26 C27 C28 C29 177.37(12) . . . . ?
C27 C28 C29 C20 -177.21(12) . . . . ?
C28 C23 C24 C25 1.2(2) . . . . ?
C29 C20 C21 C22 1.5(2) . . . . ?
C30 N6 C37 C32 1.5(2) . . . . ?
C30 N6 C37 C36 -178.06(14) . . . . ?
C31 N5 C32 C33 177.86(12) . . . . ?
C31 N5 C32 C37 -1.23(18) . . . . ?
C32 N5 C31 C30 1.4(2) . . . . ?
C32 C33 C34 C35 -1.6(2) . . . . ?
C33 C32 C37 N6 -179.28(12) . . . . ?
C33 C32 C37 C36 0.3(2) . . . . ?
C33 C34 C35 C36 0.4(3) . . . . ?
C34 C35 C36 C37 1.2(3) . . . . ?
C35 C36 C37 N6 178.07(15) . . . . ?
C35 C36 C37 C32 -1.5(2) . . . . ?
C37 N6 C30 C31 -1.4(2) . . . . ?
C37 C32 C33 C34 1.3(2) . . . . ?
C38 C39 C40 N8 178.85(12) . . . . ?
C38 C39 C40 C41 -0.86(19) . . . . ?
C39 N7 C44 C43 -0.78(17) . . . . ?
C39 N7 C44 C45 179.12(11) . . . . ?
C40 N8 C43 C42 -178.75(11) . . . . ?
C40 N8 C43 C44 0.86(17) . . . . ?
C42 C43 C44 N7 179.44(12) . . . . ?
C42 C43 C44 C45 -0.4(2) . . . . ?
C43 N8 C40 C39 -0.67(17) . . . . ?
C43 N8 C40 C41 179.06(11) . . . . ?
C44 N7 C39 C38 -178.19(11) . . . . ?
C44 N7 C39 C40 0.97(17) . . . . ?
C46 C47 C48 N9 -179.75(13) . . . . ?
C46 C47 C48 C49 1.5(2) . . . . ?
C47 N10 C52 C51 -0.77(18) . . . . ?
C47 N10 C52 C53 179.07(12) . . . . ?
C48 N9 C51 C50 -178.93(12) . . . . ?
C48 N9 C51 C52 0.11(18) . . . . ?
C50 C51 C52 N10 179.57(12) . . . . ?
C50 C51 C52 C53 -0.3(2) . . . . ?
C51 N9 C48 C47 -0.56(18) . . . . ?
C51 N9 C48 C49 178.24(12) . . . . ?
C52 N10 C47 C46 -179.57(12) . . . . ?
C52 N10 C47 C48 0.33(18) . . . . ?
